data_2012286
loop_
_publ_author_name
'Joki\'c, Milan'
'Baji\'c, Miroslav'
'\<Zini\'c, Mladen'
'Peri\'c, Berislav'
'Koji\'c-Prodi\'c, Biserka'

_publ_section_title
;
 Benzdiamidine
;
_journal_issue 11
_journal_name_full 'Acta Crystallographica Section C'
_journal_page_first 1354
_journal_page_last 1355
_journal_paper_doi 10.1107/S010827010101438X
_journal_volume 57
_journal_year 2001
_chemical_formula_moiety 'C8 H10 N4'
_chemical_formula_structural 'C8 H10 N4'
_chemical_formula_sum 'C8 H10 N4'
_chemical_formula_weight 162.20
_chemical_name_common benzdiamidine
_chemical_name_systematic
;
Benzene-1,4-dicarboxamidine
;
_space_group_IT_number 14
_symmetry_cell_setting monoclinic
_symmetry_space_group_name_Hall '-P 2ybc'
_symmetry_space_group_name_H-M 'P 1 21/c 1'
_cell_angle_alpha 90
_cell_angle_beta 100.702(7)
_cell_angle_gamma 90
_cell_formula_units_Z 2
_cell_length_a 5.0570(4)
_cell_length_b 7.9646(5)
_cell_length_c 9.7226(9)
_cell_measurement_reflns_used 23
_cell_measurement_temperature 293
_cell_measurement_theta_max 45.5
_cell_measurement_theta_min 40.1
_cell_volume 384.79(5)
_computing_cell_refinement 'CAD-4 EXPRESS'
_computing_data_collection 'CAD-4 EXPRESS (Enraf Nonius 1992)'
_computing_data_reduction 'HELENA (Spek, 1997)'
_computing_molecular_graphics 'PLATON (Spek, 1999)'
_computing_publication_material PLATON
_computing_structure_refinement 'SHELXL97 (Sheldrick, 1997)'
_computing_structure_solution 'SIR97 (Altomare et al., 1999)'
_diffrn_ambient_temperature 293
_diffrn_measured_fraction_theta_full .928
_diffrn_measured_fraction_theta_max .928
_diffrn_measurement_device_type 'Enraf-Nonius CAD-4'
_diffrn_measurement_method \w/2\q
_diffrn_radiation_monochromator graphite
_diffrn_radiation_source 'fine-focus sealed tube'
_diffrn_radiation_type 'Cu K\a'
_diffrn_radiation_wavelength 1.54178
_diffrn_reflns_av_R_equivalents .015
_diffrn_reflns_av_sigmaI/netI .019
_diffrn_reflns_limit_h_max 6
_diffrn_reflns_limit_h_min 0
_diffrn_reflns_limit_k_max 9
_diffrn_reflns_limit_k_min 0
_diffrn_reflns_limit_l_max 11
_diffrn_reflns_limit_l_min -12
_diffrn_reflns_number 870
_diffrn_reflns_reduction_process
;
 ?
;
_diffrn_reflns_theta_full 74.02
_diffrn_reflns_theta_max 74.02
_diffrn_reflns_theta_min 7.23
_diffrn_standards_decay_% 2
_diffrn_standards_interval_time 120
_diffrn_standards_number 3
_exptl_absorpt_coefficient_mu .74
_exptl_absorpt_correction_T_max .973
_exptl_absorpt_correction_T_min .885
_exptl_absorpt_correction_type \y-scan
_exptl_absorpt_process_details '(PLATON; Spek, 1999)'
_exptl_crystal_colour colourless
_exptl_crystal_density_diffrn 1.400
_exptl_crystal_density_meas ?
_exptl_crystal_density_method 'not measured'
_exptl_crystal_description prism
_exptl_crystal_F_000 172
_exptl_crystal_size_max .20
_exptl_crystal_size_mid .15
_exptl_crystal_size_min .10
_refine_diff_density_max .24
_refine_diff_density_min -.20
_refine_ls_extinction_coef .011(4)
_refine_ls_extinction_method 'SHELXL97 (Sheldrick, 1997)'
_refine_ls_goodness_of_fit_ref 1.025
_refine_ls_hydrogen_treatment refall
_refine_ls_matrix_type full
_refine_ls_number_constraints 0
_refine_ls_number_parameters 76
_refine_ls_number_reflns 783
_refine_ls_number_restraints 0
_refine_ls_restrained_S_all 1.025
_refine_ls_R_factor_all .049
_refine_ls_R_factor_gt .040
_refine_ls_shift/su_max <0.001
_refine_ls_shift/su_mean .000
_refine_ls_structure_factor_coef Fsqd
_refine_ls_weighting_details 'w = 1/[\s^2^(Fo^2^)+(0.0747P)^2^+0.0747P] where P=(Fo^2^+2Fc^2^)/3'
_refine_ls_weighting_scheme calc
_refine_ls_wR_factor_ref .118
_reflns_number_gt 657
_reflns_number_total 783
_reflns_threshold_expression I>2\s(I)
_cod_data_source_file av1083.cif
_cod_data_source_block I
_cod_depositor_comments
;
The following automatic conversions were performed:

'_exptl_crystal_density_meas' value 'not measured' was changed to '?'
- the value is perceived as not measured.

Automatic conversion script
Id: cif_fix_values 3008 2015-01-20 13:52:24Z robertas 
;
_cod_original_sg_symbol_H-M 'P 21/c'
_cod_database_code 2012286
_cod_database_fobs_code 2012286

loop_
_symmetry_equiv_pos_as_xyz
x,y,z
-x,1/2+y,1/2-z
-x,-y,-z
x,1/2-y,1/2+z

loop_
_atom_site_aniso_label
_atom_site_aniso_U_11
_atom_site_aniso_U_22
_atom_site_aniso_U_33
_atom_site_aniso_U_12
_atom_site_aniso_U_13
_atom_site_aniso_U_23
N1 .0284(7) .0729(10) .0287(6) .0041(6) .0006(5) -.0033(6)
N2 .0364(8) .0685(10) .0273(7) .0101(7) .0000(5) -.0066(6)
C1 .0286(7) .0384(8) .0275(7) -.0036(5) .0032(5) .0014(5)
C2 .0260(7) .0351(7) .0259(7) -.0030(5) .0037(5) .0020(5)
C3 .0315(7) .0381(8) .0314(7) .0074(6) .0030(5) .0015(6)
C4 .0355(8) .0363(8) .0295(7) .0051(6) .0043(5) -.0026(5)

loop_
_atom_site_label
_atom_site_fract_x
_atom_site_fract_y
_atom_site_fract_z
_atom_site_U_iso_or_equiv
_atom_site_thermal_displace_type
_atom_site_occupancy
_atom_site_type_symbol
N1 -.0583(3) .5380(2) .18428(10) .0439(5) Uani 1.000 N
N2 .3073(3) .4165(2) .12014(10) .0448(5) Uani 1.000 N
C1 .1848(3) .48545(18) .21851(10) .0318(4) Uani 1.000 C
C2 .3474(3) .49207(16) .36385(10) .0291(4) Uani 1.000 C
C3 .2896(3) .61100(19) .45906(10) .0340(4) Uani 1.000 C
C4 .5593(3) .38158(18) .40677(10) .0340(4) Uani 1.000 C
H1 -.118(5) .581(3) .260(2) .063(6) Uiso 1.000 H
H3 .146(4) .693(3) .4318(18) .044(5) Uiso 1.000 H
H4 .602(4) .296(3) .3451(19) .043(5) Uiso 1.000 H
H21 .484(5) .411(3) .134(2) .063(6) Uiso 1.000 H
H22 .228(4) .429(3) .026(2) .050(5) Uiso 1.000 H

loop_
_atom_type_symbol
_atom_type_description
_atom_type_scat_dispersion_real
_atom_type_scat_dispersion_imag
_atom_type_scat_source
N N .0311 .0180 'International Tables Vol C Tables 4.2.6.8 and 6.1.1.4'
H H .0000 .0000 'International Tables Vol C Tables 4.2.6.8 and 6.1.1.4'
C C .0181 .0091 'International Tables Vol C Tables 4.2.6.8 and 6.1.1.4'

loop_
_geom_angle_atom_site_label_1
_geom_angle_atom_site_label_2
_geom_angle_atom_site_label_3
_geom_angle_site_symmetry_1
_geom_angle_site_symmetry_3
_geom_angle
_geom_angle_publ_flag
C1 N1 H1 . . 111.0(15) yes
C1 N2 H22 . . 118.8(13) no
C1 N2 H21 . . 119.9(13) no
H21 N2 H22 . . 113.2(18) no
N1 C1 N2 . . 119.54(11) yes
N1 C1 C2 . . 124.40(12) yes
N2 C1 C2 . . 116.05(13) yes
C1 C2 C3 . . 120.31(12) no
C3 C2 C4 . . 118.45(10) no
C1 C2 C4 . . 121.24(11) no
C2 C3 C4 . 3_666 120.51(13) no
C2 C4 C3 . 3_666 121.04(12) no
C2 C3 H3 . . 120.8(11) no
C4 C3 H3 3_666 . 118.7(11) no
C2 C4 H4 . . 120.9(12) no
C3 C4 H4 3_666 . 118.1(12) no

loop_
_geom_bond_atom_site_label_1
_geom_bond_atom_site_label_2
_geom_bond_site_symmetry_1
_geom_bond_site_symmetry_2
_geom_bond_distance
_geom_bond_publ_flag
N1 C1 . . 1.283(2) yes
N2 C1 . . 1.3491(18) yes
N1 H1 . . .91(2) no
N2 H22 . . .934(19) no
N2 H21 . . .88(3) no
C1 C2 . . 1.4981(15) yes
C2 C3 . . 1.3929(18) no
C2 C4 . . 1.390(2) no
C3 C4 . 3_666 1.3852(15) no
C3 H3 . . .98(2) no
C4 H4 . . .96(2) no

loop_
_geom_contact_atom_site_label_1
_geom_contact_atom_site_label_2
_geom_contact_distance
_geom_contact_site_symmetry_2
_geom_contact_publ_flag
N1 N2 3.298(2) 1_455 no
N1 C4 3.3948(19) 1_455 no
N1 N2 3.0154(15) 3_565 no
N2 C3 3.354(2) 2_645 no
N2 N1 3.0154(15) 3_565 no
N2 N1 3.298(2) 1_655 no
N1 H3 2.731(19) . no
N1 H21 2.49(3) 1_455 no
N1 H22 2.082(19) 3_565 no
N2 H3 2.87(2) 2_545 no
N2 H4 2.59(2) . no
C3 N2 3.354(2) 2_655 no
C4 N1 3.3948(19) 1_655 no
C1 H22 2.94(2) 3_565 no
C1 H3 3.07(2) 2_545 no
C1 H4 2.81(2) 2_655 no
C3 H21 2.87(2) 2_655 no
C3 H1 2.56(2) . no
C4 H1 2.84(2) 1_655 no
C4 H21 2.619(19) . no
H1 C3 2.56(2) . no
H1 C4 2.84(2) 1_455 no
H1 H3 2.13(3) . no
H1 H21 2.54(3) 1_455 no
H3 N1 2.731(19) . no
H3 H1 2.13(3) . no
H3 N2 2.87(2) 2_555 no
H3 C1 3.07(2) 2_555 no
H4 N2 2.59(2) . no
H4 H21 2.23(3) . no
H4 C1 2.81(2) 2_645 no
H21 N1 2.49(3) 1_655 no
H21 C4 2.619(19) . no
H21 H1 2.54(3) 1_655 no
H21 H4 2.23(3) . no
H21 C3 2.87(2) 2_645 no
H22 N1 2.082(19) 3_565 no
H22 C1 2.94(2) 3_565 no
H22 H22 2.53(3) 3_565 no

loop_
_geom_hbond_atom_site_label_D
_geom_hbond_atom_site_label_H
_geom_hbond_atom_site_label_A
_geom_hbond_site_symmetry_A
_geom_hbond_distance_DH
_geom_hbond_distance_HA
_geom_hbond_distance_DA
_geom_hbond_angle_DHA
_geom_hbond_publ_flag
N2 H21 N1 1_655 .88(3) 2.49(3) 3.298(2) 153(2) yes
N2 H22 N1 3_565 .934(19) 2.082(19) 3.0154(15) 178(2) yes

loop_
_geom_torsion_atom_site_label_1
_geom_torsion_atom_site_label_2
_geom_torsion_atom_site_label_3
_geom_torsion_atom_site_label_4
_geom_torsion_site_symmetry_3
_geom_torsion_site_symmetry_4
_geom_torsion
_geom_torsion_publ_flag
N1 C1 C2 C4 . . 155.14(16) no
N1 C1 C2 C3 . . -25.3(2) yes
N2 C1 C2 C3 . . 155.72(14) no
N2 C1 C2 C4 . . -23.8(2) yes
C1 C2 C3 C4 . 3_666 -179.51(13) no
C3 C2 C4 C3 . 3_666 .0(2) no
C4 C2 C3 C4 . 3_666 .0(2) no
C1 C2 C4 C3 . 3_666 179.51(14) no
C2 C3 C4 C2 3_666 3_666 -.1(2) no
